data_7130514
loop_
_publ_author_name
'Tan, Qingfa'
'Chen, Qianping'
'Zhu, Zitong'
'Liu, Xiaohua'

_publ_section_title
;
 Asymmetric organocatalytic sulfenylation for the construction of a
 diheteroatom-bearing tetrasubstituted carbon centre
;
_journal_name_full 'Chemical Communications'
_journal_paper_doi 10.1039/D2CC03443C
_journal_year 2022
_chemical_absolute_configuration ad
_chemical_formula_moiety 'C23 H20 F N O2 S'
_chemical_formula_sum 'C23 H20 F N O2 S'
_chemical_formula_weight 393.46
_space_group_crystal_system monoclinic
_space_group_IT_number 4
_space_group_name_Hall 'P 2yb'
_space_group_name_H-M_alt 'P 1 21 1'
_atom_sites_solution_hydrogens geom
_atom_sites_solution_primary dual
_audit_creation_method SHELXL-2018/3
_audit_update_record
;
2022-03-02 deposited with the CCDC.	2022-07-21 downloaded from the CCDC.
;
_cell_angle_alpha 90
_cell_angle_beta 93.1960(10)
_cell_angle_gamma 90
_cell_formula_units_Z 2
_cell_length_a 9.7902(2)
_cell_length_b 8.5037(2)
_cell_length_c 11.6291(3)
_cell_measurement_reflns_used 9984
_cell_measurement_temperature 173(2)
_cell_measurement_theta_max 68.24
_cell_measurement_theta_min 3.81
_cell_volume 966.65(4)
_computing_cell_refinement 'Bruker SAINT'
_computing_data_collection 'Bruker APEX3'
_computing_data_reduction 'Bruker SAINT'
_computing_molecular_graphics 'Bruker SHELXTL'
_computing_publication_material 'Bruker SHELXTL'
_computing_structure_refinement 'SHELXL-2018/3 (Sheldrick, 2018)'
_computing_structure_solution 'SHELXT (Sheldrick 2008)'
_diffrn_ambient_temperature 173(2)
_diffrn_measured_fraction_theta_full 0.989
_diffrn_measured_fraction_theta_max 0.989
_diffrn_measurement_device_type 'Bruker D8 Venture Photon II'
_diffrn_measurement_method '\f and \w scans'
_diffrn_radiation_type CuK\a
_diffrn_radiation_wavelength 1.54178
_diffrn_reflns_av_R_equivalents 0.0425
_diffrn_reflns_av_unetI/netI 0.0421
_diffrn_reflns_Laue_measured_fraction_full 0.989
_diffrn_reflns_Laue_measured_fraction_max 0.989
_diffrn_reflns_limit_h_max 11
_diffrn_reflns_limit_h_min -11
_diffrn_reflns_limit_k_max 10
_diffrn_reflns_limit_k_min -10
_diffrn_reflns_limit_l_max 14
_diffrn_reflns_limit_l_min -13
_diffrn_reflns_number 12024
_diffrn_reflns_point_group_measured_fraction_full 0.977
_diffrn_reflns_point_group_measured_fraction_max 0.975
_diffrn_reflns_theta_full 67.679
_diffrn_reflns_theta_max 68.272
_diffrn_reflns_theta_min 3.807
_exptl_absorpt_coefficient_mu 1.723
_exptl_absorpt_correction_T_max 1.0000
_exptl_absorpt_correction_T_min 0.6527
_exptl_absorpt_correction_type numerical
_exptl_absorpt_process_details 'SADABS (Krause et al., 2015)'
_exptl_crystal_colour colourless
_exptl_crystal_density_diffrn 1.352
_exptl_crystal_description flake
_exptl_crystal_F_000 412
_exptl_crystal_recrystallization_method 'Re-crystallisation from solvent: DCM, PE'
_exptl_crystal_size_max 0.327
_exptl_crystal_size_mid 0.082
_exptl_crystal_size_min 0.022
_refine_diff_density_max 0.154
_refine_diff_density_min -0.278
_refine_diff_density_rms 0.041
_refine_ls_abs_structure_details
; 
 Flack x determined using 1504 quotients [(I+)-(I-)]/[(I+)+(I-)] 
 (Parsons, Flack and Wagner, Acta Cryst. B69 (2013) 249-259). 
;
_refine_ls_abs_structure_Flack 0.040(7)
_refine_ls_extinction_method none
_refine_ls_goodness_of_fit_ref 1.050
_refine_ls_hydrogen_treatment constr
_refine_ls_matrix_type full
_refine_ls_number_parameters 255
_refine_ls_number_reflns 3461
_refine_ls_number_restraints 1
_refine_ls_restrained_S_all 1.049
_refine_ls_R_factor_all 0.0298
_refine_ls_R_factor_gt 0.0284
_refine_ls_shift/su_max 0.000
_refine_ls_shift/su_mean 0.000
_refine_ls_structure_factor_coef Fsqd
_refine_ls_weighting_details 'w=1/[\s^2^(Fo^2^)+(0.0400P)^2^+0.0913P] where P=(Fo^2^+2Fc^2^)/3'
_refine_ls_weighting_scheme calc
_refine_ls_wR_factor_gt 0.0716
_refine_ls_wR_factor_ref 0.0728
_reflns_Friedel_coverage 0.840
_reflns_Friedel_fraction_full 0.963
_reflns_Friedel_fraction_max 0.960
_reflns_number_gt 3370
_reflns_number_total 3461
_reflns_threshold_expression 'I > 2\s(I)'
_cod_data_source_file d2cc03443c2.cif
_cod_data_source_block tqf012
_cod_original_sg_symbol_H-M 'P 21'
_cod_database_code 7130514
_shelx_shelxl_version_number 2018/3
_shelx_space_group_comment
; 
The symmetry employed for this shelxl refinement is uniquely defined 
by the following loop, which should always be used as a source of 
symmetry information in preference to the above space-group names. 
They are only intended as comments. 
;
_shelx_estimated_absorpt_t_min 0.603
_shelx_estimated_absorpt_t_max 0.963

loop_
_space_group_symop_operation_xyz
'x, y, z'
'-x, y+1/2, -z'

loop_
_atom_site_label
_atom_site_type_symbol
_atom_site_fract_x
_atom_site_fract_y
_atom_site_fract_z
_atom_site_U_iso_or_equiv
_atom_site_adp_type
_atom_site_occupancy
_atom_site_site_symmetry_order
_atom_site_calc_flag
_atom_site_refinement_flags_posn
_atom_site_refinement_flags_adp
_atom_site_refinement_flags_occupancy
_atom_site_disorder_assembly
_atom_site_disorder_group
S1 S 0.99773(4) 0.79271(7) 0.47247(4) 0.02796(15) Uani 1 1 d . . . . .
F1 F 0.82937(14) 0.94408(15) 0.60285(12) 0.0291(3) Uani 1 1 d . . . . .
O1 O 1.03990(16) 0.7573(2) 0.76765(14) 0.0348(4) Uani 1 1 d . . . . .
O2 O 0.60008(18) 0.7244(3) 0.07281(15) 0.0443(5) Uani 1 1 d . . . . .
N1 N 0.85143(16) 0.6066(2) 0.69524(14) 0.0224(4) Uani 1 1 d . . . . .
C1 C 0.9462(2) 0.7235(3) 0.70036(18) 0.0249(4) Uani 1 1 d . . . . .
C2 C 0.88349(18) 0.7964(3) 0.58735(16) 0.0232(4) Uani 1 1 d . . . . .
C3 C 0.7743(2) 0.6614(2) 0.58968(17) 0.0216(4) Uani 1 1 d . . . . .
H3 H 0.781671 0.586278 0.524144 0.026 Uiso 1 1 calc R U . . .
C4 C 0.6284(2) 0.7094(3) 0.60576(18) 0.0226(4) Uani 1 1 d . . . . .
C5 C 0.5260(2) 0.6693(3) 0.5234(2) 0.0285(5) Uani 1 1 d . . . . .
H5 H 0.548281 0.613228 0.456316 0.034 Uiso 1 1 calc R U . . .
C6 C 0.3910(2) 0.7110(3) 0.5391(2) 0.0349(5) Uani 1 1 d . . . . .
H6 H 0.321645 0.682970 0.482412 0.042 Uiso 1 1 calc R U . . .
C7 C 0.3567(2) 0.7924(3) 0.6355(2) 0.0377(5) Uani 1 1 d . . . . .
H7 H 0.264108 0.820005 0.645703 0.045 Uiso 1 1 calc R U . . .
C8 C 0.4584(3) 0.8336(3) 0.7175(2) 0.0397(6) Uani 1 1 d . . . . .
H8 H 0.435555 0.890150 0.784250 0.048 Uiso 1 1 calc R U . . .
C9 C 0.5935(2) 0.7928(3) 0.70283(18) 0.0310(4) Uani 1 1 d . . . . .
H9 H 0.662701 0.821993 0.759350 0.037 Uiso 1 1 calc R U . . .
C11 C 0.8782(2) 0.7720(3) 0.35220(17) 0.0252(4) Uani 1 1 d . . . . .
C12 C 0.7758(3) 0.8816(3) 0.3290(2) 0.0349(5) Uani 1 1 d . . . . .
H12 H 0.768828 0.971105 0.377176 0.042 Uiso 1 1 calc R U . . .
C13 C 0.6840(3) 0.8608(3) 0.2361(2) 0.0385(6) Uani 1 1 d . . . . .
H13 H 0.611942 0.934243 0.222024 0.046 Uiso 1 1 calc R U . . .
C14 C 0.6961(2) 0.7331(3) 0.16267(19) 0.0317(5) Uani 1 1 d . . . . .
C15 C 0.7995(2) 0.6247(3) 0.1840(2) 0.0323(5) Uani 1 1 d . . . . .
H15 H 0.808841 0.537719 0.133777 0.039 Uiso 1 1 calc R U . . .
C16 C 0.8900(2) 0.6437(3) 0.2798(2) 0.0300(5) Uani 1 1 d . . . . .
H16 H 0.960143 0.568338 0.295611 0.036 Uiso 1 1 calc R U . . .
C17 C 0.6168(3) 0.6052(5) -0.0111(2) 0.0541(8) Uani 1 1 d . . . . .
H17A H 0.544059 0.614458 -0.072174 0.081 Uiso 1 1 calc R U . . .
H17B H 0.611713 0.501622 0.025319 0.081 Uiso 1 1 calc R U . . .
H17C H 0.705972 0.617458 -0.044321 0.081 Uiso 1 1 calc R U . . .
C21 C 0.8308(2) 0.4716(2) 0.76226(17) 0.0216(4) Uani 1 1 d . . . . .
C22 C 0.9166(2) 0.4389(3) 0.8590(2) 0.0283(5) Uani 1 1 d . . . . .
H22 H 0.990546 0.507245 0.880316 0.034 Uiso 1 1 calc R U . . .
C23 C 0.8931(2) 0.3061(3) 0.92345(19) 0.0324(5) Uani 1 1 d . . . . .
H23 H 0.951414 0.284433 0.989624 0.039 Uiso 1 1 calc R U . . .
C24 C 0.7861(2) 0.2029(3) 0.8939(2) 0.0320(5) Uani 1 1 d . . . . .
C25 C 0.7020(2) 0.2381(3) 0.7969(2) 0.0318(5) Uani 1 1 d . . . . .
H25 H 0.628842 0.169179 0.774940 0.038 Uiso 1 1 calc R U . . .
C26 C 0.7226(2) 0.3711(3) 0.73182(18) 0.0274(4) Uani 1 1 d . . . . .
H26 H 0.663090 0.393855 0.666592 0.033 Uiso 1 1 calc R U . . .
C27 C 0.7640(3) 0.0568(4) 0.9633(3) 0.0494(7) Uani 1 1 d . . . . .
H27A H 0.774046 0.082100 1.045600 0.074 Uiso 1 1 calc R U . . .
H27B H 0.831702 -0.022826 0.944856 0.074 Uiso 1 1 calc R U . . .
H27C H 0.671752 0.015982 0.944847 0.074 Uiso 1 1 calc R U . . .

loop_
_atom_site_aniso_label
_atom_site_aniso_U_11
_atom_site_aniso_U_22
_atom_site_aniso_U_33
_atom_site_aniso_U_23
_atom_site_aniso_U_13
_atom_site_aniso_U_12
S1 0.0199(2) 0.0333(3) 0.0311(3) 0.0032(2) 0.00542(17) -0.0016(2)
F1 0.0276(6) 0.0231(6) 0.0369(7) -0.0002(5) 0.0031(5) -0.0011(5)
O1 0.0285(7) 0.0382(10) 0.0364(8) 0.0025(7) -0.0092(6) -0.0108(6)
O2 0.0357(9) 0.0652(13) 0.0316(8) -0.0003(8) -0.0024(7) 0.0068(9)
N1 0.0187(8) 0.0237(9) 0.0244(8) 0.0001(7) -0.0015(6) -0.0012(7)
C1 0.0218(10) 0.0257(10) 0.0273(10) -0.0003(8) 0.0020(8) -0.0021(8)
C2 0.0198(8) 0.0234(9) 0.0264(9) 0.0007(9) 0.0009(7) -0.0016(9)
C3 0.0210(9) 0.0212(10) 0.0224(9) 0.0013(7) 0.0004(7) -0.0023(8)
C4 0.0193(9) 0.0219(10) 0.0265(10) 0.0040(8) 0.0015(7) -0.0024(8)
C5 0.0268(10) 0.0257(11) 0.0324(11) 0.0040(8) -0.0040(8) -0.0057(8)
C6 0.0224(10) 0.0336(12) 0.0476(13) 0.0134(10) -0.0083(9) -0.0072(9)
C7 0.0201(9) 0.0384(12) 0.0550(14) 0.0142(13) 0.0055(9) 0.0013(11)
C8 0.0315(12) 0.0452(16) 0.0436(13) 0.0007(10) 0.0120(10) 0.0054(10)
C9 0.0241(9) 0.0399(12) 0.0290(10) -0.0019(11) 0.0014(7) 0.0006(11)
C11 0.0240(9) 0.0255(11) 0.0268(9) 0.0062(9) 0.0065(7) 0.0012(9)
C12 0.0421(13) 0.0317(12) 0.0312(11) 0.0010(10) 0.0045(10) 0.0126(10)
C13 0.0369(13) 0.0440(14) 0.0347(12) 0.0045(11) 0.0024(10) 0.0193(11)
C14 0.0272(10) 0.0415(13) 0.0266(11) 0.0070(9) 0.0045(8) 0.0011(9)
C15 0.0341(12) 0.0313(12) 0.0322(11) -0.0003(9) 0.0077(9) 0.0019(10)
C16 0.0293(11) 0.0267(11) 0.0345(11) 0.0036(9) 0.0062(9) 0.0061(9)
C17 0.0568(17) 0.071(2) 0.0336(14) -0.0065(14) -0.0039(12) 0.0012(15)
C21 0.0200(9) 0.0229(10) 0.0222(9) 0.0004(8) 0.0039(7) 0.0033(8)
C22 0.0215(10) 0.0322(12) 0.0308(11) 0.0015(9) -0.0025(8) -0.0035(8)
C23 0.0271(10) 0.0397(13) 0.0297(10) 0.0069(10) -0.0051(8) 0.0003(10)
C24 0.0282(11) 0.0338(12) 0.0341(12) 0.0090(10) 0.0034(9) -0.0005(9)
C25 0.0271(11) 0.0304(12) 0.0374(12) 0.0061(9) -0.0035(9) -0.0062(9)
C26 0.0267(10) 0.0285(11) 0.0264(10) 0.0033(9) -0.0038(8) -0.0029(9)
C27 0.0446(15) 0.0488(16) 0.0532(17) 0.0242(13) -0.0101(12) -0.0094(13)

loop_
_atom_type_symbol
_atom_type_description
_atom_type_scat_dispersion_real
_atom_type_scat_dispersion_imag
_atom_type_scat_source
C C 0.0181 0.0091 'International Tables Vol C Tables 4.2.6.8 and 6.1.1.4'
H H 0.0000 0.0000 'International Tables Vol C Tables 4.2.6.8 and 6.1.1.4'
N N 0.0311 0.0180 'International Tables Vol C Tables 4.2.6.8 and 6.1.1.4'
O O 0.0492 0.0322 'International Tables Vol C Tables 4.2.6.8 and 6.1.1.4'
F F 0.0727 0.0534 'International Tables Vol C Tables 4.2.6.8 and 6.1.1.4'
S S 0.3331 0.5567 'International Tables Vol C Tables 4.2.6.8 and 6.1.1.4'

loop_
_geom_angle_atom_site_label_1
_geom_angle_atom_site_label_2
_geom_angle_atom_site_label_3
_geom_angle
_geom_angle_site_symmetry_1
_geom_angle_site_symmetry_3
_geom_angle_publ_flag
C11 S1 C2 100.23(9) . . ?
C14 O2 C17 117.5(2) . . ?
C1 N1 C21 133.70(17) . . ?
C1 N1 C3 96.96(17) . . ?
C21 N1 C3 129.30(16) . . ?
O1 C1 N1 134.0(2) . . ?
O1 C1 C2 134.9(2) . . ?
N1 C1 C2 91.04(16) . . ?
F1 C2 C1 112.99(17) . . ?
F1 C2 C3 113.39(15) . . ?
C1 C2 C3 86.03(16) . . ?
F1 C2 S1 111.96(14) . . ?
C1 C2 S1 113.08(14) . . ?
C3 C2 S1 117.04(15) . . ?
N1 C3 C4 115.18(16) . . ?
N1 C3 C2 85.90(14) . . ?
C4 C3 C2 117.07(18) . . ?
N1 C3 H3 112.1 . . ?
C4 C3 H3 112.1 . . ?
C2 C3 H3 112.1 . . ?
C5 C4 C9 119.0(2) . . ?
C5 C4 C3 120.0(2) . . ?
C9 C4 C3 121.01(18) . . ?
C4 C5 C6 120.1(2) . . ?
C4 C5 H5 120.0 . . ?
C6 C5 H5 120.0 . . ?
C7 C6 C5 120.9(2) . . ?
C7 C6 H6 119.6 . . ?
C5 C6 H6 119.6 . . ?
C6 C7 C8 119.3(2) . . ?
C6 C7 H7 120.3 . . ?
C8 C7 H7 120.3 . . ?
C7 C8 C9 120.4(2) . . ?
C7 C8 H8 119.8 . . ?
C9 C8 H8 119.8 . . ?
C8 C9 C4 120.4(2) . . ?
C8 C9 H9 119.8 . . ?
C4 C9 H9 119.8 . . ?
C12 C11 C16 119.7(2) . . ?
C12 C11 S1 121.54(18) . . ?
C16 C11 S1 118.79(16) . . ?
C13 C12 C11 120.0(2) . . ?
C13 C12 H12 120.0 . . ?
C11 C12 H12 120.0 . . ?
C12 C13 C14 120.5(2) . . ?
C12 C13 H13 119.7 . . ?
C14 C13 H13 119.7 . . ?
O2 C14 C15 124.6(2) . . ?
O2 C14 C13 115.6(2) . . ?
C15 C14 C13 119.8(2) . . ?
C14 C15 C16 119.5(2) . . ?
C14 C15 H15 120.2 . . ?
C16 C15 H15 120.2 . . ?
C11 C16 C15 120.4(2) . . ?
C11 C16 H16 119.8 . . ?
C15 C16 H16 119.8 . . ?
O2 C17 H17A 109.5 . . ?
O2 C17 H17B 109.5 . . ?
H17A C17 H17B 109.5 . . ?
O2 C17 H17C 109.5 . . ?
H17A C17 H17C 109.5 . . ?
H17B C17 H17C 109.5 . . ?
C26 C21 C22 119.9(2) . . ?
C26 C21 N1 119.38(18) . . ?
C22 C21 N1 120.68(18) . . ?
C23 C22 C21 119.3(2) . . ?
C23 C22 H22 120.3 . . ?
C21 C22 H22 120.3 . . ?
C22 C23 C24 121.7(2) . . ?
C22 C23 H23 119.1 . . ?
C24 C23 H23 119.1 . . ?
C25 C24 C23 117.8(2) . . ?
C25 C24 C27 121.1(2) . . ?
C23 C24 C27 121.0(2) . . ?
C26 C25 C24 121.5(2) . . ?
C26 C25 H25 119.2 . . ?
C24 C25 H25 119.2 . . ?
C25 C26 C21 119.69(19) . . ?
C25 C26 H26 120.2 . . ?
C21 C26 H26 120.2 . . ?
C24 C27 H27A 109.5 . . ?
C24 C27 H27B 109.5 . . ?
H27A C27 H27B 109.5 . . ?
C24 C27 H27C 109.5 . . ?
H27A C27 H27C 109.5 . . ?
H27B C27 H27C 109.5 . . ?

loop_
_geom_bond_atom_site_label_1
_geom_bond_atom_site_label_2
_geom_bond_distance
_geom_bond_site_symmetry_2
_geom_bond_publ_flag
S1 C11 1.781(2) . ?
S1 C2 1.7898(19) . ?
F1 C2 1.379(3) . ?
O1 C1 1.207(3) . ?
O2 C14 1.368(3) . ?
O2 C17 1.423(4) . ?
N1 C1 1.359(3) . ?
N1 C21 1.408(3) . ?
N1 C3 1.480(3) . ?
C1 C2 1.549(3) . ?
C2 C3 1.569(3) . ?
C3 C4 1.508(3) . ?
C3 H3 1.0000 . ?
C4 C5 1.390(3) . ?
C4 C9 1.392(3) . ?
C5 C6 1.390(3) . ?
C5 H5 0.9500 . ?
C6 C7 1.375(4) . ?
C6 H6 0.9500 . ?
C7 C8 1.386(4) . ?
C7 H7 0.9500 . ?
C8 C9 1.387(3) . ?
C8 H8 0.9500 . ?
C9 H9 0.9500 . ?
C11 C12 1.384(3) . ?
C11 C16 1.386(3) . ?
C12 C13 1.378(4) . ?
C12 H12 0.9500 . ?
C13 C14 1.390(4) . ?
C13 H13 0.9500 . ?
C14 C15 1.381(3) . ?
C15 C16 1.393(3) . ?
C15 H15 0.9500 . ?
C16 H16 0.9500 . ?
C17 H17A 0.9800 . ?
C17 H17B 0.9800 . ?
C17 H17C 0.9800 . ?
C21 C26 1.391(3) . ?
C21 C22 1.394(3) . ?
C22 C23 1.383(3) . ?
C22 H22 0.9500 . ?
C23 C24 1.395(3) . ?
C23 H23 0.9500 . ?
C24 C25 1.391(3) . ?
C24 C27 1.505(3) . ?
C25 C26 1.382(3) . ?
C25 H25 0.9500 . ?
C26 H26 0.9500 . ?
C27 H27A 0.9800 . ?
C27 H27B 0.9800 . ?
C27 H27C 0.9800 . ?

loop_
_geom_torsion_atom_site_label_1
_geom_torsion_atom_site_label_2
_geom_torsion_atom_site_label_3
_geom_torsion_atom_site_label_4
_geom_torsion
_geom_torsion_site_symmetry_1
_geom_torsion_site_symmetry_2
_geom_torsion_site_symmetry_3
_geom_torsion_site_symmetry_4
_geom_torsion_publ_flag
C21 N1 C1 O1 -5.4(4) . . . . ?
C3 N1 C1 O1 176.9(3) . . . . ?
C21 N1 C1 C2 175.7(2) . . . . ?
C3 N1 C1 C2 -2.04(16) . . . . ?
O1 C1 C2 F1 -63.2(3) . . . . ?
N1 C1 C2 F1 115.67(17) . . . . ?
O1 C1 C2 C3 -177.0(3) . . . . ?
N1 C1 C2 C3 1.92(15) . . . . ?
O1 C1 C2 S1 65.3(3) . . . . ?
N1 C1 C2 S1 -115.84(15) . . . . ?
C11 S1 C2 F1 -82.83(15) . . . . ?
C11 S1 C2 C1 148.15(16) . . . . ?
C11 S1 C2 C3 50.51(17) . . . . ?
C1 N1 C3 C4 -116.04(19) . . . . ?
C21 N1 C3 C4 66.1(3) . . . . ?
C1 N1 C3 C2 2.02(16) . . . . ?
C21 N1 C3 C2 -175.9(2) . . . . ?
F1 C2 C3 N1 -115.13(17) . . . . ?
C1 C2 C3 N1 -1.76(14) . . . . ?
S1 C2 C3 N1 112.17(15) . . . . ?
F1 C2 C3 C4 1.1(2) . . . . ?
C1 C2 C3 C4 114.49(18) . . . . ?
S1 C2 C3 C4 -131.58(16) . . . . ?
N1 C3 C4 C5 -139.5(2) . . . . ?
C2 C3 C4 C5 121.7(2) . . . . ?
N1 C3 C4 C9 39.9(3) . . . . ?
C2 C3 C4 C9 -58.8(3) . . . . ?
C9 C4 C5 C6 -0.6(3) . . . . ?
C3 C4 C5 C6 178.9(2) . . . . ?
C4 C5 C6 C7 0.1(4) . . . . ?
C5 C6 C7 C8 0.3(4) . . . . ?
C6 C7 C8 C9 -0.2(4) . . . . ?
C7 C8 C9 C4 -0.3(4) . . . . ?
C5 C4 C9 C8 0.7(4) . . . . ?
C3 C4 C9 C8 -178.8(2) . . . . ?
C2 S1 C11 C12 58.8(2) . . . . ?
C2 S1 C11 C16 -122.05(17) . . . . ?
C16 C11 C12 C13 1.7(3) . . . . ?
S1 C11 C12 C13 -179.16(19) . . . . ?
C11 C12 C13 C14 -2.2(4) . . . . ?
C17 O2 C14 C15 -7.1(4) . . . . ?
C17 O2 C14 C13 173.6(3) . . . . ?
C12 C13 C14 O2 -179.6(2) . . . . ?
C12 C13 C14 C15 1.1(4) . . . . ?
O2 C14 C15 C16 -178.6(2) . . . . ?
C13 C14 C15 C16 0.6(3) . . . . ?
C12 C11 C16 C15 0.1(3) . . . . ?
S1 C11 C16 C15 -179.16(17) . . . . ?
C14 C15 C16 C11 -1.2(3) . . . . ?
C1 N1 C21 C26 -178.6(2) . . . . ?
C3 N1 C21 C26 -1.5(3) . . . . ?
C1 N1 C21 C22 2.0(3) . . . . ?
C3 N1 C21 C22 179.06(19) . . . . ?
C26 C21 C22 C23 0.2(3) . . . . ?
N1 C21 C22 C23 179.6(2) . . . . ?
C21 C22 C23 C24 0.5(4) . . . . ?
C22 C23 C24 C25 -0.4(4) . . . . ?
C22 C23 C24 C27 178.5(3) . . . . ?
C23 C24 C25 C26 -0.4(4) . . . . ?
C27 C24 C25 C26 -179.3(3) . . . . ?
C24 C25 C26 C21 1.0(4) . . . . ?
C22 C21 C26 C25 -0.9(3) . . . . ?
N1 C21 C26 C25 179.7(2) . . . . ?
